data_4023626
loop_
_publ_author_name
'Bel\'en V\'azquez'
'Raquel Pereira'
'Mart\in P\'erez'
'Rosana \'Alvarez'
'Angel R. de Lera'

_publ_section_title
;
 Stereoselective Stille Coupling of Enantiopure Haloallenes and
 Alkenylstannanes for the Synthesis of Allenyl Carotenoids.
 Experimental and Computational Studies
;
_journal_name_full 'Journal of Organic Chemistry'
_journal_page_first 6534
_journal_page_last 6541
_journal_paper_doi 10.1021/jo800756b
_journal_volume 73
_journal_year 2008
_chemical_formula_sum 'C24 H29 N O5 S2'
_chemical_formula_weight 475.60
_chemical_name_systematic
; 
 ? 
;
_space_group_IT_number 4
_symmetry_cell_setting monoclinic
_symmetry_space_group_name_Hall 'P 2yb'
_symmetry_space_group_name_H-M 'P 1 21 1'
_atom_sites_solution_hydrogens geom
_atom_sites_solution_primary direct
_atom_sites_solution_secondary difmap
_audit_creation_method SHELXL-97
_cell_angle_alpha 90.00
_cell_angle_beta 106.447(2)
_cell_angle_gamma 90.00
_cell_formula_units_Z 4
_cell_length_a 10.2154(8)
_cell_length_b 21.8191(17)
_cell_length_c 11.5734(9)
_cell_measurement_temperature 173(2)
_cell_volume 2474.1(3)
_computing_cell_refinement 'Bruker SMART'
_computing_data_collection 'Bruker SMART'
_computing_data_reduction 'Bruker SHELXTL'
_computing_molecular_graphics 'Bruker SHELXTL'
_computing_publication_material 'Bruker SHELXTL'
_computing_structure_refinement 'SHELXL-97 (Sheldrick, 1997)'
_computing_structure_solution 'SHELXS-97 (Sheldrick, 1990)'
_diffrn_ambient_temperature 173(2)
_diffrn_measured_fraction_theta_full 0.966
_diffrn_measured_fraction_theta_max 0.966
_diffrn_measurement_device_type 'CCD area detector'
_diffrn_measurement_method 'phi and omega scans'
_diffrn_radiation_monochromator graphite
_diffrn_radiation_source 'fine-focus sealed tube'
_diffrn_radiation_type MoK\a
_diffrn_radiation_wavelength 0.71073
_diffrn_reflns_av_R_equivalents 0.0259
_diffrn_reflns_av_sigmaI/netI 0.0743
_diffrn_reflns_limit_h_max 11
_diffrn_reflns_limit_h_min -13
_diffrn_reflns_limit_k_max 28
_diffrn_reflns_limit_k_min -24
_diffrn_reflns_limit_l_max 15
_diffrn_reflns_limit_l_min -14
_diffrn_reflns_number 15659
_diffrn_reflns_theta_full 28.03
_diffrn_reflns_theta_max 28.03
_diffrn_reflns_theta_min 1.83
_exptl_absorpt_coefficient_mu 0.249
_exptl_absorpt_correction_T_max 1.000000
_exptl_absorpt_correction_T_min 0.874679
_exptl_absorpt_correction_type SADABS
_exptl_crystal_colour colorless
_exptl_crystal_density_diffrn 1.277
_exptl_crystal_density_method 'not measured'
_exptl_crystal_description prism
_exptl_crystal_F_000 1008
_exptl_crystal_size_max .49
_exptl_crystal_size_mid .33
_exptl_crystal_size_min .24
_refine_diff_density_max 0.274
_refine_diff_density_min -0.281
_refine_diff_density_rms 0.039
_refine_ls_abs_structure_details 'Flack H D (1983), Acta Cryst. A39, 876-881'
_refine_ls_abs_structure_Flack 0.00(4)
_refine_ls_extinction_method none
_refine_ls_goodness_of_fit_ref 0.862
_refine_ls_hydrogen_treatment mixed
_refine_ls_matrix_type full
_refine_ls_number_parameters 594
_refine_ls_number_reflns 9768
_refine_ls_number_restraints 1
_refine_ls_restrained_S_all 0.862
_refine_ls_R_factor_all 0.0600
_refine_ls_R_factor_gt 0.0400
_refine_ls_shift/su_max 1.064
_refine_ls_shift/su_mean 0.002
_refine_ls_structure_factor_coef Fsqd
_refine_ls_weighting_details 'calc w=1/[\s^2^(Fo^2^)+(0.0245P)^2^+0.0000P] where P=(Fo^2^+2Fc^2^)/3'
_refine_ls_weighting_scheme calc
_refine_ls_wR_factor_gt 0.0652
_refine_ls_wR_factor_ref 0.0695
_reflns_number_gt 7003
_reflns_number_total 9768
_reflns_threshold_expression >2sigma(I)
_cod_data_source_file jo800756b_si_001.cif
_cod_data_source_block ar1972s
_cod_depositor_comments
;
The following automatic conversions were performed:
'_symmetry_cell_setting' value 'Monoclinic' changed to 'monoclinic'
according to '/home/saulius/struct/CIF-dictionaries/cif_core.dic'
dictionary named 'cif_core.dic' version 2.4.1 from 2010-06-29.

Automatic conversion script
Id: cif_fix_enum 1527 2010-12-29 10:47:43Z saulius 
;
_cod_original_sg_symbol_H-M 'P 21'
_cod_database_code 4023626

loop_
_symmetry_equiv_pos_as_xyz
'x, y, z'
'-x, y+1/2, -z'

loop_
_atom_site_label
_atom_site_type_symbol
_atom_site_fract_x
_atom_site_fract_y
_atom_site_fract_z
_atom_site_U_iso_or_equiv
_atom_site_adp_type
_atom_site_occupancy
_atom_site_symmetry_multiplicity
_atom_site_calc_flag
_atom_site_refinement_flags
_atom_site_disorder_assembly
_atom_site_disorder_group
C36 C 0.3722(3) -0.00704(16) 0.3743(3) 0.0572(10) Uani 1 1 d . . .
H36A H 0.3821 -0.0265 0.3009 0.086 Uiso 1 1 calc R . .
H36B H 0.3093 0.0277 0.3526 0.086 Uiso 1 1 calc R . .
H36C H 0.3359 -0.0369 0.4205 0.086 Uiso 1 1 calc R . .
C40 C 0.9314(3) 0.17335(18) 0.3139(3) 0.0782(12) Uani 1 1 d . . .
H40A H 0.9929 0.2056 0.3567 0.117 Uiso 1 1 calc R . .
H40B H 0.8490 0.1920 0.2605 0.117 Uiso 1 1 calc R . .
H40C H 0.9776 0.1490 0.2660 0.117 Uiso 1 1 calc R . .
C13 C 0.8810(3) 0.90967(14) 0.4562(3) 0.0525(9) Uani 1 1 d . . .
H13A H 0.9475 0.9228 0.4147 0.079 Uiso 1 1 calc R . .
H13B H 0.8777 0.9398 0.5181 0.079 Uiso 1 1 calc R . .
H13C H 0.7906 0.9063 0.3979 0.079 Uiso 1 1 calc R . .
C39 C 0.8929(3) 0.13307(16) 0.4023(3) 0.0512(9) Uani 1 1 d . . .
C12 C 1.0592(3) 0.85472(16) 0.6126(3) 0.0511(9) Uani 1 1 d . . .
H12A H 1.0894 0.8150 0.6504 0.077 Uiso 1 1 calc R . .
H12B H 1.0477 0.8836 0.6738 0.077 Uiso 1 1 calc R . .
H12C H 1.1277 0.8706 0.5758 0.077 Uiso 1 1 calc R . .
C38 C 0.5942(3) 0.12390(14) 0.7321(3) 0.0462(8) Uani 1 1 d . . .
H38A H 0.6760 0.1466 0.7759 0.069 Uiso 1 1 calc R . .
H38B H 0.5603 0.0999 0.7892 0.069 Uiso 1 1 calc R . .
H38C H 0.5237 0.1528 0.6894 0.069 Uiso 1 1 calc R . .
C16 C 0.4334(3) 0.77377(15) 0.6632(2) 0.0455(8) Uani 1 1 d . . .
H16A H 0.4211 0.7976 0.7312 0.068 Uiso 1 1 calc R . .
H16B H 0.4801 0.7352 0.6930 0.068 Uiso 1 1 calc R . .
H16C H 0.3440 0.7649 0.6067 0.068 Uiso 1 1 calc R . .
C22 C 0.7190(3) 0.83930(17) -0.0928(3) 0.0440(8) Uani 1 1 d . . .
H22 H 0.6433 0.8665 -0.1109 0.053 Uiso 1 1 calc R . .
C30 C 0.5740(3) 0.05763(14) 0.3771(2) 0.0450(8) Uani 1 1 d . . .
H30A H 0.5108 0.0920 0.3450 0.054 Uiso 1 1 calc R . .
H30B H 0.5886 0.0348 0.3079 0.054 Uiso 1 1 calc R . .
O9 O 0.9717(2) 0.11352(12) 0.4922(2) 0.0738(8) Uani 1 1 d . . .
C45 C 0.7740(3) -0.01621(16) 1.1185(3) 0.0483(9) Uani 1 1 d . . .
H45 H 0.8499 -0.0431 1.1438 0.058 Uiso 1 1 calc R . .
C26 C 0.6919(3) 0.11846(13) 0.5596(2) 0.0370(7) Uani 1 1 d . . .
H26A H 0.6330 0.1545 0.5299 0.044 Uiso 1 1 calc R . .
H26B H 0.7822 0.1338 0.6073 0.044 Uiso 1 1 calc R . .
C3 C 0.9235(3) 0.84681(14) 0.5159(3) 0.0344(7) Uani 1 1 d . . .
C37 C 0.7340(3) 0.03397(15) 0.7146(3) 0.0449(8) Uani 1 1 d . . .
H37A H 0.7657 0.0079 0.6590 0.067 Uiso 1 1 calc R . .
H37B H 0.6905 0.0085 0.7629 0.067 Uiso 1 1 calc R . .
H37C H 0.8119 0.0557 0.7679 0.067 Uiso 1 1 calc R . .
C31 C 0.3872(3) 0.04946(13) 0.5938(2) 0.0313(7) Uani 1 1 d . . .
C44 C 0.7956(3) 0.04411(17) 1.0907(3) 0.0434(9) Uani 1 1 d . . .
H44 H 0.8858 0.0575 1.0969 0.052 Uiso 1 1 calc R . .
C14 C 0.8407(3) 0.71519(14) 0.2699(3) 0.0418(8) Uani 1 1 d . . .
H14A H 0.7556 0.6966 0.2213 0.063 Uiso 1 1 calc R . .
H14B H 0.8928 0.6849 0.3273 0.063 Uiso 1 1 calc R . .
H14C H 0.8949 0.7287 0.2170 0.063 Uiso 1 1 calc R . .
C1 C 0.6851(2) 0.80133(13) 0.4902(2) 0.0351(7) Uani 1 1 d . . .
H1 H 0.6363 0.8360 0.4395 0.042 Uiso 1 1 calc R . .
C43 C 0.6899(3) 0.08470(15) 1.0545(3) 0.0370(8) Uani 1 1 d . . .
H43 H 0.7056 0.1261 1.0368 0.044 Uiso 1 1 calc R . .
C15 C 0.5173(3) 0.80977(16) 0.6004(2) 0.0390(7) Uani 1 1 d . . .
C5 C 0.8082(3) 0.76985(13) 0.3380(2) 0.0305(6) Uani 1 1 d . . .
C2 C 0.8174(2) 0.82372(14) 0.5777(2) 0.0369(7) Uani 1 1 d . . .
H2A H 0.8582 0.7898 0.6331 0.044 Uiso 1 1 calc R . .
H2B H 0.7961 0.8574 0.6269 0.044 Uiso 1 1 calc R . .
C28 C 0.5013(3) 0.04806(12) 0.5643(2) 0.0312(7) Uani 1 1 d . . .
C21 C 0.6998(3) 0.77764(16) -0.0712(3) 0.0397(8) Uani 1 1 d . . .
H21 H 0.6107 0.7635 -0.0751 0.048 Uiso 1 1 calc R . .
O5 O 0.73261(18) 0.81534(10) 0.25274(18) 0.0442(6) Uani 1 1 d . . .
H5 H 0.773(3) 0.8204(16) 0.209(3) 0.066 Uiso 1 1 d . . .
C29 C 0.5097(3) 0.01535(14) 0.4498(2) 0.0395(7) Uani 1 1 d . . .
C32 C 0.2760(3) 0.05125(13) 0.6270(2) 0.0326(7) Uani 1 1 d . . .
H32 H 0.2096 0.0814 0.5913 0.039 Uiso 1 1 calc R . .
O10 O 0.6021(2) -0.03586(11) 0.4803(2) 0.0526(6) Uani 1 1 d . . .
H10 H 0.564(3) -0.0668(16) 0.520(3) 0.079 Uiso 1 1 d . . .
C33 C 0.2462(3) 0.00971(13) 0.7161(2) 0.0309(7) Uani 1 1 d . . .
C34 C 0.1360(3) 0.02051(13) 0.7537(2) 0.0324(7) Uani 1 1 d . . .
H34 H 0.0760 0.0518 0.7127 0.039 Uiso 1 1 calc R . .
C10 C 1.3280(2) 0.80439(14) 0.2561(2) 0.0298(7) Uani 1 1 d . . .
H10A H 1.3760 0.7696 0.2961 0.036 Uiso 1 1 calc R . .
C6 C 0.7134(2) 0.75089(13) 0.4117(2) 0.0327(6) Uani 1 1 d . . .
H6A H 0.6258 0.7370 0.3563 0.039 Uiso 1 1 calc R . .
H6B H 0.7544 0.7157 0.4634 0.039 Uiso 1 1 calc R . .
C25 C 0.7093(3) 0.08306(13) 0.4529(2) 0.0387(7) Uani 1 1 d . . .
H25 H 0.7755 0.0488 0.4815 0.046 Uiso 1 1 calc R . .
C41 C 0.3469(3) -0.04095(14) 0.7618(3) 0.0373(7) Uani 1 1 d . . .
H41A H 0.4340 -0.0235 0.8090 0.056 Uiso 1 1 calc R . .
H41B H 0.3608 -0.0639 0.6934 0.056 Uiso 1 1 calc R . .
H41C H 0.3117 -0.0685 0.8128 0.056 Uiso 1 1 calc R . .
C4 C 0.9378(2) 0.80085(12) 0.4191(2) 0.0263(6) Uani 1 1 d . . .
C46 C 0.6448(3) -0.03812(16) 1.1102(3) 0.0426(8) Uani 1 1 d . . .
H46 H 0.6309 -0.0794 1.1300 0.051 Uiso 1 1 calc R . .
C7 C 1.0547(3) 0.79084(12) 0.3991(2) 0.0267(6) Uani 1 1 d . . .
O3 O 0.59819(17) 0.77342(9) 0.55689(16) 0.0389(5) Uani 1 1 d . . .
C18 C 1.1681(2) 0.78999(14) -0.0135(2) 0.0274(7) Uani 1 1 d . . .
O4 O 0.5129(2) 0.86449(11) 0.5891(2) 0.0589(6) Uani 1 1 d . . .
C48 C 0.3239(3) 0.03625(14) 1.0217(2) 0.0288(7) Uani 1 1 d . . .
C23 C 0.8465(3) 0.86105(15) -0.0880(3) 0.0429(8) Uani 1 1 d . . .
H23 H 0.8590 0.9031 -0.1035 0.052 Uiso 1 1 calc R . .
C20 C 0.8065(3) 0.73684(15) -0.0445(3) 0.0379(8) Uani 1 1 d . . .
H20 H 0.7926 0.6947 -0.0308 0.046 Uiso 1 1 calc R . .
O8 O 0.75858(19) 0.12340(9) 0.37401(16) 0.0488(5) Uani 1 1 d . . .
C8 C 1.1690(2) 0.78200(13) 0.3712(2) 0.0278(6) Uani 1 1 d . . .
H8 H 1.2255 0.7489 0.4087 0.033 Uiso 1 1 calc R . .
C47 C 0.5349(3) 0.00262(14) 1.0717(2) 0.0293(7) Uani 1 1 d . . .
C24 C 0.9565(3) 0.82129(14) -0.0603(2) 0.0290(7) Uani 1 1 d . . .
C42 C 0.5588(3) 0.06347(14) 1.0445(2) 0.0296(7) Uani 1 1 d . . .
C11 C 1.3870(3) 0.83547(14) 0.1671(2) 0.0329(7) Uani 1 1 d . . .
H11A H 1.4871 0.8389 0.2013 0.039 Uiso 1 1 calc R . .
H11B H 1.3491 0.8774 0.1516 0.039 Uiso 1 1 calc R . .
C27 C 0.6296(3) 0.08103(13) 0.6417(2) 0.0321(7) Uani 1 1 d . . .
C17 C 1.1274(3) 0.87479(13) 0.2370(3) 0.0341(7) Uani 1 1 d . . .
H17A H 1.1662 0.8974 0.1813 0.051 Uiso 1 1 calc R . .
H17B H 1.1237 0.9016 0.3040 0.051 Uiso 1 1 calc R . .
H17C H 1.0351 0.8610 0.1944 0.051 Uiso 1 1 calc R . .
C9 C 1.2154(2) 0.82019(13) 0.2853(2) 0.0259(6) Uani 1 1 d . . .
C35 C 0.0974(3) -0.01129(14) 0.8530(2) 0.0345(7) Uani 1 1 d . . .
H35A H 0.1438 -0.0515 0.8682 0.041 Uiso 1 1 calc R . .
H35B H -0.0023 -0.0187 0.8287 0.041 Uiso 1 1 calc R . .
C19 C 0.9356(3) 0.75947(15) -0.0382(2) 0.0296(7) Uani 1 1 d . . .
N1 N 1.0927(2) 0.83726(12) -0.0466(2) 0.0321(6) Uani 1 1 d . . .
O7 O 0.09580(18) 0.09472(9) 0.96176(18) 0.0413(5) Uani 1 1 d . . .
N2 N 0.3989(2) -0.01189(11) 1.0586(2) 0.0304(6) Uani 1 1 d . . .
O2 O 1.39790(18) 0.73206(9) 0.05124(18) 0.0400(5) Uani 1 1 d . . .
O6 O 0.10633(19) -0.00001(10) 1.08076(19) 0.0453(6) Uani 1 1 d . . .
O1 O 1.39084(18) 0.83013(10) -0.05867(17) 0.0384(5) Uani 1 1 d . . .
S1 S 1.09054(7) 0.72110(3) 0.00425(7) 0.03563(19) Uani 1 1 d . . .
S4 S 0.14323(7) 0.03297(4) 0.98745(7) 0.03412(19) Uani 1 1 d . . .
S3 S 0.40522(7) 0.10280(4) 0.99900(7) 0.0387(2) Uani 1 1 d . . .
S2 S 1.34991(7) 0.79425(3) 0.02887(6) 0.03049(18) Uani 1 1 d . . .

loop_
_atom_site_aniso_label
_atom_site_aniso_U_11
_atom_site_aniso_U_22
_atom_site_aniso_U_33
_atom_site_aniso_U_23
_atom_site_aniso_U_13
_atom_site_aniso_U_12
C36 0.057(2) 0.073(3) 0.041(2) -0.0205(18) 0.0148(16) -0.0274(19)
C40 0.087(3) 0.094(3) 0.058(2) -0.005(2) 0.029(2) -0.046(2)
C13 0.0540(19) 0.0336(19) 0.082(2) -0.0056(18) 0.0391(18) 0.0013(16)
C39 0.0432(19) 0.064(2) 0.049(2) -0.0046(18) 0.0160(17) -0.0087(17)
C12 0.0413(17) 0.063(2) 0.051(2) -0.0281(18) 0.0165(15) -0.0150(17)
C38 0.0524(19) 0.045(2) 0.0394(18) -0.0134(15) 0.0096(15) -0.0073(16)
C16 0.0350(15) 0.069(2) 0.0348(17) -0.0041(16) 0.0136(13) -0.0122(15)
C22 0.0283(16) 0.048(2) 0.053(2) 0.0011(17) 0.0071(14) 0.0064(16)
C30 0.0536(18) 0.051(2) 0.0293(16) -0.0049(15) 0.0091(14) -0.0155(16)
O9 0.0483(13) 0.089(2) 0.0815(18) 0.0195(16) 0.0145(13) -0.0028(14)
C45 0.0318(17) 0.049(2) 0.062(2) 0.0013(19) 0.0099(16) 0.0159(16)
C26 0.0399(16) 0.0322(18) 0.0339(16) -0.0021(13) 0.0025(13) -0.0064(13)
C3 0.0301(15) 0.0336(19) 0.0424(18) -0.0100(14) 0.0150(13) -0.0008(14)
C37 0.0390(17) 0.050(2) 0.0424(19) 0.0072(17) 0.0060(14) 0.0039(16)
C31 0.0371(16) 0.0270(17) 0.0268(16) -0.0007(12) 0.0041(13) 0.0059(13)
C44 0.0288(16) 0.055(3) 0.049(2) -0.0060(18) 0.0147(14) -0.0013(17)
C14 0.0451(18) 0.046(2) 0.0367(17) -0.0136(15) 0.0155(14) -0.0121(16)
C1 0.0317(14) 0.0390(18) 0.0395(17) -0.0014(14) 0.0181(12) -0.0048(13)
C43 0.0366(17) 0.035(2) 0.0395(19) 0.0014(15) 0.0116(14) -0.0035(15)
C15 0.0293(15) 0.056(2) 0.0327(16) -0.0019(16) 0.0108(12) -0.0009(15)
C5 0.0258(14) 0.0345(18) 0.0304(15) -0.0016(14) 0.0065(12) -0.0014(13)
C2 0.0333(15) 0.0429(19) 0.0369(16) -0.0091(14) 0.0141(13) 0.0013(13)
C28 0.0355(16) 0.0276(17) 0.0288(15) 0.0012(12) 0.0064(12) 0.0004(13)
C21 0.0233(15) 0.054(2) 0.0376(18) -0.0041(16) 0.0023(13) -0.0023(16)
O5 0.0304(11) 0.0610(16) 0.0401(13) 0.0108(11) 0.0083(9) 0.0037(10)
C29 0.0414(17) 0.042(2) 0.0391(18) -0.0109(15) 0.0179(14) -0.0079(14)
C32 0.0285(15) 0.0322(18) 0.0346(16) -0.0008(13) 0.0050(12) 0.0023(13)
O10 0.0634(15) 0.0333(14) 0.0727(17) -0.0147(12) 0.0379(13) -0.0027(12)
C33 0.0282(15) 0.0295(17) 0.0312(16) -0.0004(13) 0.0021(12) -0.0004(13)
C34 0.0244(14) 0.0322(19) 0.0368(17) 0.0002(14) 0.0025(12) 0.0009(13)
C10 0.0279(14) 0.0313(18) 0.0281(15) 0.0014(13) 0.0045(11) -0.0003(13)
C6 0.0293(14) 0.0355(17) 0.0346(16) -0.0040(13) 0.0113(12) -0.0048(12)
C25 0.0434(17) 0.0396(18) 0.0356(16) 0.0032(14) 0.0154(14) -0.0032(14)
C41 0.0411(17) 0.0349(19) 0.0362(18) -0.0047(15) 0.0114(14) 0.0047(15)
C4 0.0258(13) 0.0276(16) 0.0261(14) -0.0011(12) 0.0084(11) -0.0018(12)
C46 0.0378(17) 0.0334(19) 0.056(2) 0.0071(16) 0.0123(15) 0.0094(16)
C7 0.0330(14) 0.0217(15) 0.0231(14) -0.0014(12) 0.0042(11) -0.0005(12)
O3 0.0401(11) 0.0391(13) 0.0457(12) -0.0019(10) 0.0254(9) -0.0019(9)
C18 0.0237(14) 0.0306(19) 0.0291(16) -0.0015(15) 0.0093(12) -0.0038(14)
O4 0.0691(15) 0.0455(16) 0.0773(17) 0.0040(13) 0.0455(13) 0.0095(13)
C48 0.0300(15) 0.0281(18) 0.0312(17) 0.0008(15) 0.0133(12) 0.0015(15)
C23 0.0371(17) 0.033(2) 0.057(2) 0.0096(16) 0.0092(16) 0.0030(15)
C20 0.0319(17) 0.037(2) 0.0406(19) -0.0012(15) 0.0033(14) -0.0073(15)
O8 0.0502(13) 0.0544(15) 0.0416(12) 0.0047(11) 0.0129(10) -0.0138(11)
C8 0.0262(14) 0.0301(17) 0.0254(14) 0.0015(12) 0.0049(12) 0.0046(12)
C47 0.0291(16) 0.0313(19) 0.0287(16) -0.0059(14) 0.0104(13) 0.0040(14)
C24 0.0264(15) 0.0348(19) 0.0245(15) 0.0012(14) 0.0050(12) 0.0006(14)
C42 0.0239(14) 0.033(2) 0.0314(17) -0.0010(14) 0.0077(12) 0.0037(13)
C11 0.0253(14) 0.0373(19) 0.0357(17) -0.0003(14) 0.0080(12) -0.0026(13)
C27 0.0316(15) 0.0368(18) 0.0280(15) -0.0016(13) 0.0084(12) 0.0038(13)
C17 0.0326(16) 0.0336(18) 0.0375(17) 0.0072(14) 0.0119(13) 0.0074(13)
C9 0.0243(13) 0.0268(16) 0.0247(14) -0.0050(12) 0.0038(11) -0.0029(12)
C35 0.0244(14) 0.0287(18) 0.0477(19) 0.0010(15) 0.0059(13) -0.0012(13)
C19 0.0293(15) 0.033(2) 0.0256(15) -0.0016(14) 0.0054(12) 0.0008(14)
N1 0.0315(13) 0.0301(16) 0.0349(14) 0.0030(12) 0.0100(11) 0.0022(12)
O7 0.0315(11) 0.0324(14) 0.0615(14) 0.0027(11) 0.0156(10) 0.0089(10)
N2 0.0294(13) 0.0295(16) 0.0330(14) 0.0007(12) 0.0097(11) 0.0024(11)
O2 0.0376(11) 0.0316(14) 0.0543(14) 0.0046(11) 0.0188(10) 0.0086(10)
O6 0.0380(11) 0.0533(16) 0.0516(14) 0.0127(12) 0.0243(10) 0.0047(11)
O1 0.0385(11) 0.0428(14) 0.0418(12) 0.0069(11) 0.0243(9) 0.0009(10)
S1 0.0301(4) 0.0285(5) 0.0480(5) 0.0016(4) 0.0106(4) 0.0002(4)
S4 0.0265(4) 0.0336(5) 0.0448(5) 0.0038(4) 0.0143(3) 0.0039(3)
S3 0.0282(4) 0.0291(5) 0.0585(5) 0.0078(4) 0.0118(4) 0.0039(4)
S2 0.0269(4) 0.0325(5) 0.0359(4) 0.0021(4) 0.0150(3) 0.0022(3)

loop_
_atom_type_symbol
_atom_type_description
_atom_type_scat_dispersion_real
_atom_type_scat_dispersion_imag
_atom_type_scat_source
C C 0.0033 0.0016 'International Tables Vol C Tables 4.2.6.8 and 6.1.1.4'
H H 0.0000 0.0000 'International Tables Vol C Tables 4.2.6.8 and 6.1.1.4'
N N 0.0061 0.0033 'International Tables Vol C Tables 4.2.6.8 and 6.1.1.4'
O O 0.0106 0.0060 'International Tables Vol C Tables 4.2.6.8 and 6.1.1.4'
S S 0.1246 0.1234 'International Tables Vol C Tables 4.2.6.8 and 6.1.1.4'

loop_
_geom_angle_atom_site_label_1
_geom_angle_atom_site_label_2
_geom_angle_atom_site_label_3
_geom_angle
_geom_angle_site_symmetry_1
_geom_angle_site_symmetry_3
_geom_angle_publ_flag
O9 C39 O8 123.2(3) . . ?
O9 C39 C40 124.4(3) . . ?
O8 C39 C40 112.3(3) . . ?
C23 C22 C21 120.5(3) . . ?
C29 C30 C25 111.6(2) . . ?
C46 C45 C44 121.6(3) . . ?
C25 C26 C27 113.8(2) . . ?
C12 C3 C4 110.7(2) . . ?
C12 C3 C13 108.1(3) . . ?
C4 C3 C13 109.0(2) . . ?
C12 C3 C2 107.9(2) . . ?
C4 C3 C2 110.4(2) . . ?
C13 C3 C2 110.6(2) . . ?
C32 C31 C28 178.0(3) . . ?
C43 C44 C45 121.5(3) . . ?
O3 C1 C6 105.2(2) . . ?
O3 C1 C2 109.8(2) . . ?
C6 C1 C2 110.5(2) . . ?
C44 C43 C42 117.9(3) . . ?
O4 C15 O3 123.7(3) . . ?
O4 C15 C16 124.5(3) . . ?
O3 C15 C16 111.8(3) . . ?
O5 C5 C14 109.6(2) . . ?
O5 C5 C6 105.4(2) . . ?
C14 C5 C6 110.3(2) . . ?
O5 C5 C4 108.2(2) . . ?
C14 C5 C4 112.6(2) . . ?
C6 C5 C4 110.6(2) . . ?
C1 C2 C3 113.8(2) . . ?
C31 C28 C29 120.8(2) . . ?
C31 C28 C27 120.9(2) . . ?
C29 C28 C27 118.3(2) . . ?
C20 C21 C22 121.6(3) . . ?
O10 C29 C36 109.2(2) . . ?
O10 C29 C30 104.6(2) . . ?
C36 C29 C30 110.7(2) . . ?
O10 C29 C28 110.0(2) . . ?
C36 C29 C28 112.4(2) . . ?
C30 C29 C28 109.6(2) . . ?
C31 C32 C33 124.1(3) . . ?
C34 C33 C32 118.7(3) . . ?
C34 C33 C41 124.8(3) . . ?
C32 C33 C41 116.4(2) . . ?
C33 C34 C35 126.9(3) . . ?
C9 C10 C11 127.0(3) . . ?
C1 C6 C5 113.7(2) . . ?
O8 C25 C26 110.2(2) . . ?
O8 C25 C30 106.2(2) . . ?
C26 C25 C30 111.2(2) . . ?
C7 C4 C3 121.4(2) . . ?
C7 C4 C5 119.4(2) . . ?
C3 C4 C5 119.0(2) . . ?
C45 C46 C47 117.8(3) . . ?
C4 C7 C8 176.1(3) . . ?
C15 O3 C1 118.8(2) . . ?
N1 C18 S1 118.49(19) . . ?
N1 C18 S2 122.1(2) . . ?
S1 C18 S2 119.11(17) . . ?
N2 C48 S3 117.7(2) . . ?
N2 C48 S4 121.3(2) . . ?
S3 C48 S4 120.89(17) . . ?
C22 C23 C24 119.5(3) . . ?
C21 C20 C19 117.5(3) . . ?
C39 O8 C25 117.1(2) . . ?
C7 C8 C9 124.2(2) . . ?
N2 C47 C42 115.0(3) . . ?
N2 C47 C46 125.1(3) . . ?
C42 C47 C46 119.8(3) . . ?
C23 C24 N1 125.9(3) . . ?
C23 C24 C19 119.3(3) . . ?
N1 C24 C19 114.7(2) . . ?
C43 C42 C47 121.4(3) . . ?
C43 C42 S3 128.9(3) . . ?
C47 C42 S3 109.7(2) . . ?
C10 C11 S2 111.4(2) . . ?
C38 C27 C26 108.8(2) . . ?
C38 C27 C28 111.0(2) . . ?
C26 C27 C28 109.0(2) . . ?
C38 C27 C37 107.1(2) . . ?
C26 C27 C37 110.5(2) . . ?
C28 C27 C37 110.4(2) . . ?
C10 C9 C8 119.4(3) . . ?
C10 C9 C17 125.4(3) . . ?
C8 C9 C17 115.2(2) . . ?
C34 C35 S4 111.2(2) . . ?
C20 C19 C24 121.6(3) . . ?
C20 C19 S1 128.3(3) . . ?
C24 C19 S1 110.0(2) . . ?
C18 N1 C24 109.1(2) . . ?
C48 N2 C47 109.3(2) . . ?
C19 S1 C18 87.65(14) . . ?
O6 S4 O7 118.82(13) . . ?
O6 S4 C48 109.28(13) . . ?
O7 S4 C48 106.09(13) . . ?
O6 S4 C35 109.04(14) . . ?
O7 S4 C35 109.82(14) . . ?
C48 S4 C35 102.53(13) . . ?
C48 S3 C42 88.31(14) . . ?
O1 S2 O2 119.26(12) . . ?
O1 S2 C11 109.21(13) . . ?
O2 S2 C11 109.84(14) . . ?
O1 S2 C18 108.90(12) . . ?
O2 S2 C18 105.96(13) . . ?
C11 S2 C18 102.30(12) . . ?

loop_
_geom_bond_atom_site_label_1
_geom_bond_atom_site_label_2
_geom_bond_distance
_geom_bond_site_symmetry_2
_geom_bond_publ_flag
C36 C29 1.510(4) . ?
C40 C39 1.484(4) . ?
C13 C3 1.542(4) . ?
C39 O9 1.199(3) . ?
C39 O8 1.334(3) . ?
C12 C3 1.525(4) . ?
C38 C27 1.521(4) . ?
C16 C15 1.495(4) . ?
C22 C23 1.372(4) . ?
C22 C21 1.392(4) . ?
C30 C29 1.517(4) . ?
C30 C25 1.517(3) . ?
C45 C46 1.381(4) . ?
C45 C44 1.387(4) . ?
C26 C25 1.509(4) . ?
C26 C27 1.522(4) . ?
C3 C4 1.541(3) . ?
C3 C2 1.543(3) . ?
C37 C27 1.547(4) . ?
C31 C32 1.298(3) . ?
C31 C28 1.305(4) . ?
C44 C43 1.367(4) . ?
C14 C5 1.518(4) . ?
C1 O3 1.464(3) . ?
C1 C6 1.506(4) . ?
C1 C2 1.522(3) . ?
C43 C42 1.391(4) . ?
C15 O4 1.201(3) . ?
C15 O3 1.342(3) . ?
C5 O5 1.457(3) . ?
C5 C6 1.518(3) . ?
C5 C4 1.545(3) . ?
C28 C29 1.529(4) . ?
C28 C27 1.541(4) . ?
C21 C20 1.373(4) . ?
C29 O10 1.440(3) . ?
C32 C33 1.468(4) . ?
C33 C34 1.338(3) . ?
C33 C41 1.500(4) . ?
C34 C35 1.488(4) . ?
C10 C9 1.333(3) . ?
C10 C11 1.495(3) . ?
C25 O8 1.457(3) . ?
C4 C7 1.298(3) . ?
C46 C47 1.402(4) . ?
C7 C8 1.310(3) . ?
C18 N1 1.279(4) . ?
C18 S1 1.738(3) . ?
C18 S2 1.784(3) . ?
C48 N2 1.299(3) . ?
C48 S3 1.730(3) . ?
C48 S4 1.776(3) . ?
C23 C24 1.384(4) . ?
C20 C19 1.391(4) . ?
C8 C9 1.475(4) . ?
C47 N2 1.390(3) . ?
C47 C42 1.402(4) . ?
C24 N1 1.399(3) . ?
C24 C19 1.401(4) . ?
C42 S3 1.734(3) . ?
C11 S2 1.780(3) . ?
C17 C9 1.501(4) . ?
C35 S4 1.778(3) . ?
C19 S1 1.734(3) . ?
O7 S4 1.434(2) . ?
O2 S2 1.441(2) . ?
O6 S4 1.434(2) . ?
O1 S2 1.4331(19) . ?

loop_
_geom_hbond_atom_site_label_D
_geom_hbond_atom_site_label_H
_geom_hbond_atom_site_label_A
_geom_hbond_distance_DH
_geom_hbond_distance_HA
_geom_hbond_distance_DA
_geom_hbond_angle_DHA
_geom_hbond_site_symmetry_A
O10 H10 O4 0.96(3) 1.84(4) 2.791(3) 170(3) 1_545

loop_
_geom_torsion_atom_site_label_1
_geom_torsion_atom_site_label_2
_geom_torsion_atom_site_label_3
_geom_torsion_atom_site_label_4
_geom_torsion
_geom_torsion_site_symmetry_1
_geom_torsion_site_symmetry_2
_geom_torsion_site_symmetry_3
_geom_torsion_site_symmetry_4
_geom_torsion_publ_flag
C46 C45 C44 C43 0.4(5) . . . . ?
C45 C44 C43 C42 -1.0(5) . . . . ?
O3 C1 C2 C3 173.0(2) . . . . ?
C6 C1 C2 C3 57.3(3) . . . . ?
C12 C3 C2 C1 -168.2(2) . . . . ?
C4 C3 C2 C1 -47.0(3) . . . . ?
C13 C3 C2 C1 73.8(3) . . . . ?
C32 C31 C28 C29 159(9) . . . . ?
C32 C31 C28 C27 -23(9) . . . . ?
C23 C22 C21 C20 0.1(5) . . . . ?
C25 C30 C29 O10 -65.2(3) . . . . ?
C25 C30 C29 C36 177.3(3) . . . . ?
C25 C30 C29 C28 52.8(3) . . . . ?
C31 C28 C29 O10 -115.7(3) . . . . ?
C27 C28 C29 O10 66.2(3) . . . . ?
C31 C28 C29 C36 6.2(4) . . . . ?
C27 C28 C29 C36 -171.9(3) . . . . ?
C31 C28 C29 C30 129.8(3) . . . . ?
C27 C28 C29 C30 -48.3(3) . . . . ?
C28 C31 C32 C33 -61(9) . . . . ?
C31 C32 C33 C34 172.1(3) . . . . ?
C31 C32 C33 C41 -5.6(4) . . . . ?
C32 C33 C34 C35 -172.2(3) . . . . ?
C41 C33 C34 C35 5.3(5) . . . . ?
O3 C1 C6 C5 -177.5(2) . . . . ?
C2 C1 C6 C5 -59.0(3) . . . . ?
O5 C5 C6 C1 -66.5(3) . . . . ?
C14 C5 C6 C1 175.3(2) . . . . ?
C4 C5 C6 C1 50.1(3) . . . . ?
C27 C26 C25 O8 175.3(2) . . . . ?
C27 C26 C25 C30 57.8(3) . . . . ?
C29 C30 C25 O8 -179.0(2) . . . . ?
C29 C30 C25 C26 -59.1(3) . . . . ?
C12 C3 C4 C7 -24.8(4) . . . . ?
C13 C3 C4 C7 94.0(3) . . . . ?
C2 C3 C4 C7 -144.2(3) . . . . ?
C12 C3 C4 C5 159.9(2) . . . . ?
C13 C3 C4 C5 -81.3(3) . . . . ?
C2 C3 C4 C5 40.4(3) . . . . ?
O5 C5 C4 C7 -102.4(3) . . . . ?
C14 C5 C4 C7 18.8(4) . . . . ?
C6 C5 C4 C7 142.6(3) . . . . ?
O5 C5 C4 C3 73.0(3) . . . . ?
C14 C5 C4 C3 -165.8(2) . . . . ?
C6 C5 C4 C3 -42.0(3) . . . . ?
C44 C45 C46 C47 0.5(5) . . . . ?
C3 C4 C7 C8 -120(4) . . . . ?
C5 C4 C7 C8 55(4) . . . . ?
O4 C15 O3 C1 -0.9(4) . . . . ?
C16 C15 O3 C1 178.6(2) . . . . ?
C6 C1 O3 C15 -156.5(2) . . . . ?
C2 C1 O3 C15 84.6(3) . . . . ?
C21 C22 C23 C24 -0.6(5) . . . . ?
C22 C21 C20 C19 0.8(4) . . . . ?
O9 C39 O8 C25 -4.9(5) . . . . ?
C40 C39 O8 C25 178.4(3) . . . . ?
C26 C25 O8 C39 84.0(3) . . . . ?
C30 C25 O8 C39 -155.5(3) . . . . ?
C4 C7 C8 C9 34(4) . . . . ?
C45 C46 C47 N2 -179.9(3) . . . . ?
C45 C46 C47 C42 -0.8(4) . . . . ?
C22 C23 C24 N1 -176.8(3) . . . . ?
C22 C23 C24 C19 0.2(4) . . . . ?
C44 C43 C42 C47 0.7(4) . . . . ?
C44 C43 C42 S3 -178.8(2) . . . . ?
N2 C47 C42 C43 179.4(2) . . . . ?
C46 C47 C42 C43 0.2(4) . . . . ?
N2 C47 C42 S3 -1.0(3) . . . . ?
C46 C47 C42 S3 179.8(2) . . . . ?
C9 C10 C11 S2 -102.4(3) . . . . ?
C25 C26 C27 C38 -170.1(2) . . . . ?
C25 C26 C27 C28 -49.0(3) . . . . ?
C25 C26 C27 C37 72.5(3) . . . . ?
C31 C28 C27 C38 -12.6(4) . . . . ?
C29 C28 C27 C38 165.5(3) . . . . ?
C31 C28 C27 C26 -132.3(3) . . . . ?
C29 C28 C27 C26 45.7(3) . . . . ?
C31 C28 C27 C37 106.1(3) . . . . ?
C29 C28 C27 C37 -75.8(3) . . . . ?
C11 C10 C9 C8 177.0(2) . . . . ?
C11 C10 C9 C17 -2.6(4) . . . . ?
C7 C8 C9 C10 -174.7(3) . . . . ?
C7 C8 C9 C17 4.9(4) . . . . ?
C33 C34 C35 S4 99.7(3) . . . . ?
C21 C20 C19 C24 -1.2(4) . . . . ?
C21 C20 C19 S1 174.7(2) . . . . ?
C23 C24 C19 C20 0.7(4) . . . . ?
N1 C24 C19 C20 178.0(2) . . . . ?
C23 C24 C19 S1 -175.9(2) . . . . ?
N1 C24 C19 S1 1.5(3) . . . . ?
S1 C18 N1 C24 0.7(3) . . . . ?
S2 C18 N1 C24 -173.11(18) . . . . ?
C23 C24 N1 C18 175.7(3) . . . . ?
C19 C24 N1 C18 -1.4(3) . . . . ?
S3 C48 N2 C47 -0.1(3) . . . . ?
S4 C48 N2 C47 176.45(18) . . . . ?
C42 C47 N2 C48 0.7(3) . . . . ?
C46 C47 N2 C48 179.9(3) . . . . ?
C20 C19 S1 C18 -177.1(3) . . . . ?
C24 C19 S1 C18 -0.8(2) . . . . ?
N1 C18 S1 C19 0.1(2) . . . . ?
S2 C18 S1 C19 174.09(16) . . . . ?
N2 C48 S4 O6 45.2(3) . . . . ?
S3 C48 S4 O6 -138.45(17) . . . . ?
N2 C48 S4 O7 174.4(2) . . . . ?
S3 C48 S4 O7 -9.2(2) . . . . ?
N2 C48 S4 C35 -70.4(2) . . . . ?
S3 C48 S4 C35 105.97(18) . . . . ?
C34 C35 S4 O6 -178.95(19) . . . . ?
C34 C35 S4 O7 49.3(2) . . . . ?
C34 C35 S4 C48 -63.2(2) . . . . ?
N2 C48 S3 C42 -0.4(2) . . . . ?
S4 C48 S3 C42 -176.96(18) . . . . ?
C43 C42 S3 C48 -179.7(3) . . . . ?
C47 C42 S3 C48 0.8(2) . . . . ?
C10 C11 S2 O1 171.65(19) . . . . ?
C10 C11 S2 O2 -55.8(2) . . . . ?
C10 C11 S2 C18 56.4(2) . . . . ?
N1 C18 S2 O1 -46.3(3) . . . . ?
S1 C18 S2 O1 139.88(15) . . . . ?
N1 C18 S2 O2 -175.8(2) . . . . ?
S1 C18 S2 O2 10.44(19) . . . . ?
N1 C18 S2 C11 69.2(3) . . . . ?
S1 C18 S2 C11 -104.62(18) . . . . ?
